data_7052367
loop_
_publ_author_name
'Olivier Jeannin'
'Marc Fourmigu\'e'

_publ_section_title
;
 Perylene salts of unsymmetrical nickel and gold dithiolene complexes
 with 3 &#x2236; 2 stoichiometry: conformational polymorphism and
 strong antiferromagnetic interactions
;
_journal_issue 12
_journal_name_full 'New Journal of Chemistry'
_journal_page_first 1774
_journal_paper_doi 10.1039/b608420f
_journal_volume 30
_journal_year 2006
_chemical_formula_moiety '3(C20 H12), 2(C8 F6 N2 Au S4)'
_chemical_formula_sum 'C76 H36 Au2 F12 N4 S8'
_chemical_formula_weight 1883.50
_chemical_name_common '(Perylene)3, [Au(tfadt)2]2'
_chemical_name_systematic
;
?
;
_space_group_IT_number 2
_symmetry_cell_setting triclinic
_symmetry_space_group_name_Hall '-P 1'
_symmetry_space_group_name_H-M 'P -1'
_atom_sites_solution_hydrogens geom
_atom_sites_solution_primary direct
_atom_sites_solution_secondary difmap
_audit_creation_method SHELXL-97
_cell_angle_alpha 111.176(13)
_cell_angle_beta 103.135(14)
_cell_angle_gamma 96.571(15)
_cell_formula_units_Z 1
_cell_length_a 10.8670(13)
_cell_length_b 12.7568(16)
_cell_length_c 13.2210(15)
_cell_measurement_reflns_used 8000
_cell_measurement_temperature 293(2)
_cell_measurement_theta_max 25.8
_cell_measurement_theta_min 2.1
_cell_volume 1624.9(4)
_computing_cell_refinement 'CELL, Stoe-IPDS'
_computing_data_collection 'EXPOSE, Stoe-IPDS'
_computing_data_reduction 'INTEGRATE, Stoe-IPDS'
_computing_structure_refinement 'SHELXL-97 (Sheldrick, 1997)'
_computing_structure_solution 'SHELXS-97 (Sheldrick, 1997)'
_diffrn_ambient_temperature 293(2)
_diffrn_detector_area_resol_mean 6.66
_diffrn_measured_fraction_theta_full 0.922
_diffrn_measured_fraction_theta_max 0.922
_diffrn_measurement_device_type 'STOE IPDS'
_diffrn_measurement_method 'Oscillation, phi incr. 1.8 deg'
_diffrn_radiation_monochromator graphite
_diffrn_radiation_source 'fine-focus sealed tube'
_diffrn_radiation_type MoK\a
_diffrn_radiation_wavelength 0.71073
_diffrn_reflns_av_R_equivalents 0.0394
_diffrn_reflns_av_sigmaI/netI 0.0467
_diffrn_reflns_limit_h_max 13
_diffrn_reflns_limit_h_min -13
_diffrn_reflns_limit_k_max 15
_diffrn_reflns_limit_k_min -15
_diffrn_reflns_limit_l_max 16
_diffrn_reflns_limit_l_min -16
_diffrn_reflns_number 15849
_diffrn_reflns_theta_full 25.94
_diffrn_reflns_theta_max 25.94
_diffrn_reflns_theta_min 1.97
_exptl_absorpt_coefficient_mu 4.853
_exptl_absorpt_correction_T_max 0.8153
_exptl_absorpt_correction_T_min 0.1486
_exptl_absorpt_correction_type gaussian
_exptl_absorpt_process_details
;
a grid of 14 x 8 x 8 = 896 sampling points was used
;
_exptl_crystal_colour black
_exptl_crystal_density_diffrn 1.925
_exptl_crystal_density_method 'not measured'
_exptl_crystal_description plate
_exptl_crystal_F_000 914
_exptl_crystal_size_max 0.44
_exptl_crystal_size_mid 0.42
_exptl_crystal_size_min 0.038
_refine_diff_density_max 0.564
_refine_diff_density_min -0.501
_refine_diff_density_rms 0.085
_refine_ls_extinction_method none
_refine_ls_goodness_of_fit_ref 0.938
_refine_ls_hydrogen_treatment Constr.
_refine_ls_matrix_type full
_refine_ls_number_parameters 487
_refine_ls_number_reflns 5865
_refine_ls_number_restraints 0
_refine_ls_restrained_S_all 0.938
_refine_ls_R_factor_all 0.0399
_refine_ls_R_factor_gt 0.0258
_refine_ls_shift/su_max 0.005
_refine_ls_shift/su_mean 0.000
_refine_ls_structure_factor_coef Fsqd
_refine_ls_weighting_details 'calc w=1/[\s^2^(Fo^2^)+(0.0232P)^2^+0.0000P] where P=(Fo^2^+2Fc^2^)/3'
_refine_ls_weighting_scheme calc
_refine_ls_wR_factor_gt 0.0473
_refine_ls_wR_factor_ref 0.0499
_reflns_number_gt 4750
_reflns_number_total 5865
_reflns_threshold_expression >2sigma(I)
_cod_data_source_file b608420f.txt
_cod_data_source_block ojec162
_cod_original_cell_volume 1624.9(3)
_cod_original_sg_symbol_H-M P-1
_cod_database_code 7052367
_exptl_absorpt_correction_t_ave 0.6558

loop_
_symmetry_equiv_pos_as_xyz
'x, y, z'
'-x, -y, -z'

loop_
_atom_site_label
_atom_site_type_symbol
_atom_site_fract_x
_atom_site_fract_y
_atom_site_fract_z
_atom_site_U_iso_or_equiv
_atom_site_adp_type
_atom_site_occupancy
_atom_site_symmetry_multiplicity
_atom_site_calc_flag
_atom_site_refinement_flags
_atom_site_disorder_assembly
_atom_site_disorder_group
Au Au 0.094203(18) -0.038430(17) -0.116927(13) 0.03715(6) Uani 1 1 d . . .
S1 S 0.24502(12) 0.08682(10) 0.04974(8) 0.0520(3) Uani 1 1 d . . .
S2 S 0.05327(12) 0.11291(10) -0.16546(8) 0.0492(3) Uani 1 1 d . . .
S3 S -0.05715(12) -0.16312(10) -0.28366(8) 0.0520(3) Uani 1 1 d . . .
S4 S 0.13813(12) -0.19073(10) -0.07076(9) 0.0493(3) Uani 1 1 d . . .
C1 C 0.2320(4) 0.2192(4) 0.0409(3) 0.0473(11) Uani 1 1 d . . .
C2 C 0.1535(4) 0.2293(4) -0.0476(3) 0.0439(10) Uani 1 1 d . . .
C3 C 0.3141(5) 0.3146(5) 0.1382(4) 0.0647(14) Uani 1 1 d . . .
C4 C 0.1445(5) 0.3442(4) -0.0540(4) 0.0563(12) Uani 1 1 d . . .
C5 C -0.0375(5) -0.2962(4) -0.2794(3) 0.0498(11) Uani 1 1 d . . .
C6 C 0.0441(4) -0.3070(4) -0.1928(3) 0.0482(11) Uani 1 1 d . . .
C7 C -0.1204(6) -0.3923(5) -0.3785(4) 0.0741(16) Uani 1 1 d . . .
C8 C 0.0651(6) -0.4221(4) -0.1969(4) 0.0638(14) Uani 1 1 d . . .
C1A C 0.2263(4) -0.1932(4) -0.3975(3) 0.0522(12) Uani 1 1 d . . .
C2A C 0.1319(5) -0.2466(5) -0.5047(4) 0.0711(16) Uani 1 1 d . . .
H2A H 0.0998 -0.3257 -0.5350 0.085 Uiso 1 1 calc R . .
C3A C 0.0879(5) -0.1852(6) -0.5632(4) 0.0724(17) Uani 1 1 d . . .
H3A H 0.0274 -0.2222 -0.6342 0.087 Uiso 1 1 calc R . .
C4A C 0.1321(4) -0.0671(5) -0.5186(3) 0.0593(14) Uani 1 1 d . . .
H4A H 0.0993 -0.0263 -0.5604 0.071 Uiso 1 1 calc R . .
C5A C 0.2239(4) -0.0068(4) -0.4134(3) 0.0390(10) Uani 1 1 d . . .
C6A C 0.2722(4) 0.1166(4) -0.3656(3) 0.0407(10) Uani 1 1 d . . .
C7A C 0.2301(5) 0.1858(5) -0.4213(4) 0.0588(13) Uani 1 1 d . . .
H7A H 0.1681 0.1515 -0.4917 0.071 Uiso 1 1 calc R . .
C8A C 0.2769(6) 0.3030(6) -0.3760(5) 0.0768(17) Uani 1 1 d . . .
H8A H 0.2453 0.3462 -0.4156 0.092 Uiso 1 1 calc R . .
C9A C 0.3692(6) 0.3567(5) -0.2735(5) 0.0707(15) Uani 1 1 d . . .
H9A H 0.4007 0.4358 -0.2443 0.085 Uiso 1 1 calc R . .
C10A C 0.4164(5) 0.2931(4) -0.2121(4) 0.0537(12) Uani 1 1 d . . .
C11A C 0.5112(5) 0.3452(5) -0.1052(4) 0.0716(15) Uani 1 1 d . . .
H11A H 0.5444 0.4242 -0.0746 0.086 Uiso 1 1 calc R . .
C12A C 0.5549(5) 0.2821(6) -0.0462(4) 0.0723(16) Uani 1 1 d . . .
H12A H 0.6163 0.3185 0.0243 0.087 Uiso 1 1 calc R . .
C13A C 0.5087(4) 0.1646(5) -0.0903(3) 0.0572(13) Uani 1 1 d . . .
H13A H 0.5395 0.1229 -0.0487 0.069 Uiso 1 1 calc R . .
C14A C 0.4161(4) 0.1067(4) -0.1965(3) 0.0423(11) Uani 1 1 d . . .
C15A C 0.3694(4) -0.0168(4) -0.2432(3) 0.0408(10) Uani 1 1 d . . .
C16A C 0.4137(5) -0.0871(5) -0.1891(3) 0.0559(12) Uani 1 1 d . . .
H16A H 0.4762 -0.0533 -0.1189 0.067 Uiso 1 1 calc R . .
C17A C 0.3686(6) -0.2040(5) -0.2355(4) 0.0672(14) Uani 1 1 d . . .
H17A H 0.4012 -0.2475 -0.1968 0.081 Uiso 1 1 calc R . .
C18A C 0.2773(6) -0.2568(5) -0.3370(4) 0.0690(15) Uani 1 1 d . . .
H18A H 0.2478 -0.3363 -0.3672 0.083 Uiso 1 1 calc R . .
C19A C 0.2734(4) -0.0712(4) -0.3512(3) 0.0392(10) Uani 1 1 d . . .
C20A C 0.3682(4) 0.1717(4) -0.2574(3) 0.0397(10) Uani 1 1 d . . .
C1B C 0.5953(5) 0.2428(4) 0.5963(4) 0.0556(12) Uani 1 1 d . . .
C2B C 0.5483(6) 0.3079(5) 0.5368(5) 0.0721(16) Uani 1 1 d . . .
H2B H 0.5782 0.3874 0.5689 0.087 Uiso 1 1 calc R . .
C3B C 0.4596(6) 0.2571(5) 0.4328(5) 0.0753(17) Uani 1 1 d . . .
H3B H 0.4309 0.3016 0.3938 0.090 Uiso 1 1 calc R . .
C4B C 0.4119(5) 0.1393(5) 0.3851(4) 0.0598(14) Uani 1 1 d . . .
H4B H 0.3503 0.1060 0.3144 0.072 Uiso 1 1 calc R . .
C5B C 0.4537(4) 0.0684(4) 0.4401(3) 0.0418(10) Uani 1 1 d . . .
C6B C 0.4057(4) -0.0541(4) 0.3919(3) 0.0424(11) Uani 1 1 d . . .
C7B C 0.3137(4) -0.1132(5) 0.2853(3) 0.0585(13) Uani 1 1 d . . .
H7B H 0.2820 -0.0712 0.2445 0.070 Uiso 1 1 calc R . .
C8B C 0.2685(5) -0.2308(6) 0.2388(4) 0.0742(17) Uani 1 1 d . . .
H8B H 0.2081 -0.2666 0.1676 0.089 Uiso 1 1 calc R . .
C9B C 0.6881(5) 0.2944(5) 0.7035(4) 0.0725(16) Uani 1 1 d . . .
H9B H 0.7203 0.3736 0.7352 0.087 Uiso 1 1 calc R . .
C10B C 0.5477(4) 0.1217(4) 0.5480(3) 0.0416(10) Uani 1 1 d . . .
N1 N 0.3824(6) 0.3871(5) 0.2185(4) 0.1001(18) Uani 1 1 d . . .
N2 N -0.1881(7) -0.4633(4) -0.4579(4) 0.119(2) Uani 1 1 d . . .
F1 F 0.2326(12) 0.4313(8) 0.0146(11) 0.094(4) Uani 0.50 1 d P . .
F2 F 0.1424(11) 0.3373(8) -0.1584(7) 0.075(3) Uani 0.50 1 d P . .
F3 F 0.0356(9) 0.3707(7) -0.0444(12) 0.072(2) Uani 0.50 1 d P . .
F'1 F 0.2543(12) 0.3977(11) -0.0468(15) 0.119(6) Uani 0.50 1 d P . .
F'2 F 0.056(2) 0.3416(9) -0.1358(16) 0.193(9) Uani 0.50 1 d P . .
F'3 F 0.125(2) 0.4166(10) 0.0396(12) 0.134(4) Uani 0.50 1 d P . .
F4 F 0.1279(3) -0.4192(3) -0.0978(3) 0.0959(11) Uani 1 1 d . . .
F5 F -0.0437(4) -0.4991(3) -0.2298(3) 0.1147(14) Uani 1 1 d . . .
F6 F 0.1287(6) -0.4668(4) -0.2662(4) 0.172(2) Uani 1 1 d . . .

loop_
_atom_site_aniso_label
_atom_site_aniso_U_11
_atom_site_aniso_U_22
_atom_site_aniso_U_33
_atom_site_aniso_U_23
_atom_site_aniso_U_13
_atom_site_aniso_U_12
Au 0.03758(9) 0.03657(9) 0.03722(8) 0.01462(6) 0.01010(5) 0.00973(7)
S1 0.0556(8) 0.0464(7) 0.0447(5) 0.0192(5) -0.0021(5) 0.0069(6)
S2 0.0556(8) 0.0403(7) 0.0452(5) 0.0179(5) 0.0008(5) 0.0108(6)
S3 0.0576(8) 0.0435(7) 0.0433(5) 0.0134(5) -0.0008(5) 0.0117(6)
S4 0.0547(8) 0.0439(7) 0.0496(6) 0.0239(5) 0.0070(5) 0.0109(6)
C1 0.050(3) 0.040(3) 0.045(2) 0.0121(19) 0.010(2) 0.007(2)
C2 0.043(3) 0.041(3) 0.049(2) 0.018(2) 0.016(2) 0.011(2)
C3 0.071(4) 0.049(3) 0.058(3) 0.019(2) -0.002(3) 0.008(3)
C4 0.049(3) 0.047(3) 0.070(3) 0.023(3) 0.012(3) 0.013(3)
C5 0.056(3) 0.039(3) 0.052(2) 0.016(2) 0.013(2) 0.010(2)
C6 0.051(3) 0.039(3) 0.054(2) 0.019(2) 0.015(2) 0.005(2)
C7 0.096(5) 0.044(3) 0.062(3) 0.017(3) -0.006(3) 0.009(3)
C8 0.084(4) 0.042(3) 0.071(3) 0.028(2) 0.024(3) 0.009(3)
C1A 0.045(3) 0.057(3) 0.053(2) 0.015(2) 0.028(2) 0.004(2)
C2A 0.058(4) 0.070(4) 0.055(3) -0.005(3) 0.023(3) -0.013(3)
C3A 0.039(3) 0.092(5) 0.045(2) -0.011(3) 0.007(2) 0.000(3)
C4A 0.037(3) 0.092(4) 0.038(2) 0.015(2) 0.0068(19) 0.021(3)
C5A 0.025(2) 0.053(3) 0.0335(18) 0.0098(18) 0.0112(16) 0.007(2)
C6A 0.031(2) 0.062(3) 0.0373(19) 0.024(2) 0.0159(17) 0.015(2)
C7A 0.053(3) 0.081(4) 0.059(3) 0.040(3) 0.021(2) 0.028(3)
C8A 0.081(4) 0.090(5) 0.102(4) 0.066(4) 0.047(4) 0.044(4)
C9A 0.073(4) 0.050(3) 0.105(4) 0.032(3) 0.049(3) 0.022(3)
C10A 0.049(3) 0.052(3) 0.060(3) 0.014(2) 0.030(2) 0.010(3)
C11A 0.056(3) 0.054(3) 0.077(3) -0.005(3) 0.028(3) -0.007(3)
C12A 0.053(3) 0.086(5) 0.050(3) 0.004(3) 0.008(2) 0.001(3)
C13A 0.047(3) 0.073(4) 0.035(2) 0.012(2) 0.0032(19) 0.000(3)
C14A 0.035(2) 0.061(3) 0.0319(18) 0.0175(19) 0.0136(17) 0.009(2)
C15A 0.036(2) 0.053(3) 0.0346(19) 0.0166(18) 0.0148(17) 0.008(2)
C16A 0.057(3) 0.078(4) 0.046(2) 0.034(2) 0.022(2) 0.022(3)
C17A 0.088(4) 0.068(4) 0.072(3) 0.043(3) 0.042(3) 0.028(3)
C18A 0.086(4) 0.054(3) 0.081(3) 0.027(3) 0.054(3) 0.011(3)
C19A 0.032(2) 0.052(3) 0.0357(19) 0.0150(18) 0.0185(17) 0.008(2)
C20A 0.031(2) 0.046(3) 0.0398(19) 0.0126(18) 0.0148(17) 0.006(2)
C1B 0.050(3) 0.056(3) 0.060(3) 0.015(2) 0.029(2) 0.006(3)
C2B 0.077(4) 0.063(4) 0.097(4) 0.037(3) 0.053(3) 0.020(3)
C3B 0.099(5) 0.076(4) 0.098(4) 0.061(4) 0.059(4) 0.044(4)
C4B 0.056(3) 0.087(4) 0.054(2) 0.038(3) 0.025(2) 0.031(3)
C5B 0.037(2) 0.060(3) 0.0359(19) 0.021(2) 0.0202(18) 0.017(2)
C6B 0.028(2) 0.064(3) 0.0336(19) 0.015(2) 0.0134(17) 0.013(2)
C7B 0.044(3) 0.080(4) 0.041(2) 0.015(2) 0.010(2) 0.010(3)
C8B 0.045(3) 0.093(5) 0.053(3) 0.002(3) 0.009(2) 0.000(3)
C9B 0.057(4) 0.063(4) 0.075(3) 0.001(3) 0.032(3) -0.008(3)
C10B 0.031(2) 0.057(3) 0.042(2) 0.019(2) 0.0209(18) 0.010(2)
N1 0.109(4) 0.065(3) 0.085(3) 0.020(3) -0.021(3) -0.002(3)
N2 0.171(6) 0.051(3) 0.077(3) 0.007(3) -0.031(3) 0.005(4)
F1 0.081(8) 0.035(5) 0.119(7) 0.026(5) -0.043(6) -0.009(5)
F2 0.125(9) 0.062(5) 0.071(5) 0.045(4) 0.048(7) 0.046(7)
F3 0.051(4) 0.046(5) 0.123(6) 0.034(5) 0.028(5) 0.019(4)
F'1 0.095(8) 0.071(8) 0.234(17) 0.078(10) 0.094(12) 0.027(7)
F'2 0.205(17) 0.054(7) 0.200(16) 0.044(10) -0.141(12) -0.002(10)
F'3 0.219(14) 0.074(7) 0.160(10) 0.049(7) 0.127(11) 0.077(9)
F4 0.107(3) 0.054(2) 0.110(2) 0.0444(18) -0.014(2) 0.009(2)
F5 0.114(3) 0.061(2) 0.137(3) 0.056(2) -0.030(2) -0.024(2)
F6 0.304(7) 0.106(3) 0.242(5) 0.114(4) 0.211(5) 0.140(4)

loop_
_atom_type_symbol
_atom_type_description
_atom_type_scat_dispersion_real
_atom_type_scat_dispersion_imag
_atom_type_scat_source
C C 0.0033 0.0016 'International Tables Vol C Tables 4.2.6.8 and 6.1.1.4'
H H 0.0000 0.0000 'International Tables Vol C Tables 4.2.6.8 and 6.1.1.4'
Au Au -2.0133 8.8022 'International Tables Vol C Tables 4.2.6.8 and 6.1.1.4'
F F 0.0171 0.0103 'International Tables Vol C Tables 4.2.6.8 and 6.1.1.4'
N N 0.0061 0.0033 'International Tables Vol C Tables 4.2.6.8 and 6.1.1.4'
S S 0.1246 0.1234 'International Tables Vol C Tables 4.2.6.8 and 6.1.1.4'

loop_
_geom_angle_atom_site_label_1
_geom_angle_atom_site_label_2
_geom_angle_atom_site_label_3
_geom_angle
_geom_angle_site_symmetry_1
_geom_angle_site_symmetry_3
_geom_angle_publ_flag
S2 Au S1 90.47(4) . . ?
S2 Au S4 178.77(5) . . ?
S1 Au S4 89.70(4) . . ?
S2 Au S3 89.31(4) . . ?
S1 Au S3 179.75(5) . . ?
S4 Au S3 90.52(4) . . ?
C1 S1 Au 100.78(14) . . ?
C2 S2 Au 101.46(14) . . ?
C5 S3 Au 100.72(15) . . ?
C6 S4 Au 101.12(15) . . ?
C2 C1 C3 123.8(4) . . ?
C2 C1 S1 123.7(3) . . ?
C3 C1 S1 112.6(3) . . ?
C1 C2 C4 122.8(4) . . ?
C1 C2 S2 123.5(4) . . ?
C4 C2 S2 113.6(3) . . ?
N1 C3 C1 176.3(6) . . ?
F'2 C4 F1 125.8(8) . . ?
F'2 C4 F'1 112.4(12) . . ?
F1 C4 F'1 40.1(6) . . ?
F'2 C4 F3 56.8(11) . . ?
F1 C4 F3 106.9(7) . . ?
F'1 C4 F3 135.9(7) . . ?
F'2 C4 F'3 106.3(12) . . ?
F1 C4 F'3 60.0(8) . . ?
F'1 C4 F'3 99.8(9) . . ?
F3 C4 F'3 54.2(7) . . ?
F'2 C4 F2 47.2(12) . . ?
F1 C4 F2 106.1(9) . . ?
F'1 C4 F2 72.6(8) . . ?
F3 C4 F2 102.9(7) . . ?
F'3 C4 F2 138.7(7) . . ?
F'2 C4 C2 115.7(6) . . ?
F1 C4 C2 118.1(5) . . ?
F'1 C4 C2 110.7(7) . . ?
F3 C4 C2 111.9(5) . . ?
F'3 C4 C2 110.8(5) . . ?
F2 C4 C2 109.8(5) . . ?
C6 C5 C7 123.9(4) . . ?
C6 C5 S3 123.6(4) . . ?
C7 C5 S3 112.4(3) . . ?
C5 C6 C8 121.7(4) . . ?
C5 C6 S4 123.6(4) . . ?
C8 C6 S4 114.7(3) . . ?
N2 C7 C5 176.2(6) . . ?
F6 C8 F4 106.8(5) . . ?
F6 C8 F5 105.4(5) . . ?
F4 C8 F5 104.7(4) . . ?
F6 C8 C6 112.6(4) . . ?
F4 C8 C6 113.3(4) . . ?
F5 C8 C6 113.3(5) . . ?
C18A C1A C2A 122.0(5) . . ?
C18A C1A C19A 119.2(4) . . ?
C2A C1A C19A 118.7(5) . . ?
C3A C2A C1A 121.3(5) . . ?
C2A C3A C4A 120.3(5) . . ?
C3A C4A C5A 122.6(5) . . ?
C4A C5A C19A 117.7(4) . . ?
C4A C5A C6A 123.4(4) . . ?
C19A C5A C6A 118.8(3) . . ?
C7A C6A C20A 117.5(4) . . ?
C7A C6A C5A 122.6(4) . . ?
C20A C6A C5A 119.9(4) . . ?
C8A C7A C6A 122.4(5) . . ?
C9A C8A C7A 120.7(5) . . ?
C8A C9A C10A 120.3(5) . . ?
C9A C10A C11A 122.2(5) . . ?
C9A C10A C20A 119.6(4) . . ?
C11A C10A C20A 118.1(5) . . ?
C12A C11A C10A 121.4(5) . . ?
C11A C12A C13A 120.5(5) . . ?
C12A C13A C14A 121.3(5) . . ?
C13A C14A C20A 118.6(4) . . ?
C13A C14A C15A 121.1(4) . . ?
C20A C14A C15A 120.2(4) . . ?
C16A C15A C19A 117.7(4) . . ?
C16A C15A C14A 123.6(4) . . ?
C19A C15A C14A 118.8(4) . . ?
C17A C16A C15A 122.4(4) . . ?
C18A C17A C16A 120.9(5) . . ?
C17A C18A C1A 120.8(5) . . ?
C5A C19A C1A 119.4(4) . . ?
C5A C19A C15A 121.6(4) . . ?
C1A C19A C15A 119.0(4) . . ?
C14A C20A C10A 120.0(4) . . ?
C14A C20A C6A 120.6(4) . . ?
C10A C20A C6A 119.4(4) . . ?
C2B C1B C9B 121.7(5) . . ?
C2B C1B C10B 119.3(5) . . ?
C9B C1B C10B 119.0(5) . . ?
C3B C2B C1B 121.2(5) . . ?
C2B C3B C4B 120.1(5) . . ?
C3B C4B C5B 121.9(5) . . ?
C4B C5B C10B 117.8(4) . . ?
C4B C5B C6B 122.8(4) . . ?
C10B C5B C6B 119.4(4) . . ?
C7B C6B C10B 117.0(4) . 2_656 ?
C7B C6B C5B 122.8(4) . . ?
C10B C6B C5B 120.2(4) 2_656 . ?
C8B C7B C6B 122.8(5) . . ?
C9B C8B C7B 120.1(5) 2_656 . ?
C8B C9B C1B 121.2(5) 2_656 . ?
C1B C10B C5B 119.7(4) . . ?
C1B C10B C6B 119.9(4) . 2_656 ?
C5B C10B C6B 120.4(4) . 2_656 ?
F'1 F1 C4 70.1(11) . . ?
F'1 F1 F'3 131.8(16) . . ?
C4 F1 F'3 62.4(7) . . ?
F'2 F2 C4 62.0(9) . . ?
F'2 F2 F'1 106.5(11) . . ?
C4 F2 F'1 51.5(5) . . ?
F'3 F3 F'2 119.0(11) . . ?
F'3 F3 C4 64.7(6) . . ?
F'2 F3 C4 60.4(8) . . ?
F1 F'1 C4 69.8(11) . . ?
F1 F'1 F2 116.6(15) . . ?
C4 F'1 F2 56.0(7) . . ?
F2 F'2 F3 131.6(12) . . ?
F2 F'2 C4 70.8(10) . . ?
F3 F'2 C4 62.8(8) . . ?
F3 F'3 F1 110.8(9) . . ?
F3 F'3 C4 61.1(7) . . ?
F1 F'3 C4 57.6(5) . . ?

loop_
_geom_bond_atom_site_label_1
_geom_bond_atom_site_label_2
_geom_bond_distance
_geom_bond_site_symmetry_2
_geom_bond_publ_flag
Au S2 2.3019(12) . ?
Au S1 2.3044(13) . ?
Au S4 2.3047(12) . ?
Au S3 2.3054(13) . ?
S1 C1 1.753(5) . ?
S2 C2 1.734(4) . ?
S3 C5 1.754(5) . ?
S4 C6 1.738(4) . ?
C1 C2 1.341(6) . ?
C1 C3 1.425(7) . ?
C2 C4 1.511(6) . ?
C3 N1 1.143(6) . ?
C4 F'2 1.258(10) . ?
C4 F1 1.267(10) . ?
C4 F'1 1.270(12) . ?
C4 F3 1.288(8) . ?
C4 F'3 1.330(9) . ?
C4 F2 1.346(8) . ?
C5 C6 1.340(6) . ?
C5 C7 1.443(7) . ?
C6 C8 1.495(6) . ?
C7 N2 1.129(6) . ?
C8 F6 1.282(6) . ?
C8 F4 1.318(5) . ?
C8 F5 1.321(6) . ?
C1A C18A 1.405(7) . ?
C1A C2A 1.417(7) . ?
C1A C19A 1.431(6) . ?
C2A C3A 1.340(8) . ?
C3A C4A 1.383(8) . ?
C4A C5A 1.393(6) . ?
C5A C19A 1.424(6) . ?
C5A C6A 1.447(6) . ?
C6A C7A 1.393(6) . ?
C6A C20A 1.433(5) . ?
C7A C8A 1.376(8) . ?
C8A C9A 1.366(8) . ?
C9A C10A 1.401(7) . ?
C10A C11A 1.416(7) . ?
C10A C20A 1.426(6) . ?
C11A C12A 1.362(8) . ?
C12A C13A 1.379(7) . ?
C13A C14A 1.403(5) . ?
C14A C20A 1.413(6) . ?
C14A C15A 1.447(6) . ?
C15A C16A 1.398(6) . ?
C15A C19A 1.431(5) . ?
C16A C17A 1.369(7) . ?
C17A C18A 1.352(7) . ?
C1B C2B 1.399(7) . ?
C1B C9B 1.408(7) . ?
C1B C10B 1.421(6) . ?
C2B C3B 1.360(8) . ?
C3B C4B 1.384(7) . ?
C4B C5B 1.404(6) . ?
C5B C10B 1.421(6) . ?
C5B C6B 1.437(6) . ?
C6B C7B 1.404(6) . ?
C6B C10B 1.429(6) 2_656 ?
C7B C8B 1.377(8) . ?
C8B C9B 1.354(8) 2_656 ?
C9B C8B 1.354(8) 2_656 ?
C10B C6B 1.429(6) 2_656 ?
F1 F'1 0.870(12) . ?
F1 F'3 1.299(15) . ?
F2 F'2 1.05(3) . ?
F2 F'1 1.549(17) . ?
F3 F'3 1.193(15) . ?
F3 F'2 1.21(2) . ?
